data_4027995
loop_
_publ_author_name
'Roman A. Valiulin'
'Teresa M. Arisco'
'Andrei G. Kutateladze'

_publ_contact_author_address
;Department of Chemistry and Biochemistry
University of Denver
FW Olin Hall, 202
2190 E. Iliff Ave
Denver, CO 80208
;
_publ_contact_author_email akutatel.edu
_publ_contact_author_fax 303-871-2254
_publ_contact_author_name 'Andrei Kutateladze'
_publ_contact_author_phone 303-871-2995
_publ_section_title
;
 Photoinduced Intramolecular Cyclopentanation vs Photoprotolytic
 Oxametathesis in Polycyclic Alkenes Outfitted with Conformationally
 Constrained Aroylmethyl Chromophores
;
_journal_name_full 'Journal of Organic Chemistry'
_journal_page_first 2012
_journal_page_last 2025
_journal_paper_doi 10.1021/jo301909j
_journal_volume 78
_journal_year 2013
_chemical_formula_moiety 'C14 H14 O6'
_chemical_formula_sum 'C14 H14 O6'
_chemical_formula_weight 278.25
_chemical_name_common none
_chemical_name_systematic
;
dimethyl 11,12-dioxatetracyclo[6.2.1.1^3,6^.0^2,7^]
dodeca-4,9-diene-2,7-dicarboxylate
;
_space_group_IT_number 33
_symmetry_cell_setting orthorhombic
_symmetry_space_group_name_Hall 'P 2c -2n'
_symmetry_space_group_name_H-M 'P n a 21'
_atom_sites_solution_hydrogens geom
_atom_sites_solution_primary direct
_atom_sites_solution_secondary difmap
_audit_creation_method SHELXL-97
_cell_angle_alpha 90.00
_cell_angle_beta 90.00
_cell_angle_gamma 90.00
_cell_formula_units_Z 8
_cell_length_a 7.6888(2)
_cell_length_b 25.3925(8)
_cell_length_c 12.9468(4)
_cell_measurement_reflns_used 9769
_cell_measurement_temperature 296(2)
_cell_measurement_theta_max 24.82
_cell_measurement_theta_min 2.77
_cell_volume 2527.71(13)
_computing_cell_refinement 'Bruker SAINT'
_computing_data_collection 'Bruker APEX2'
_computing_data_reduction 'Bruker SAINT'
_computing_molecular_graphics 'Bruker SHELXTL'
_computing_publication_material 'Bruker SHELXTL'
_computing_structure_refinement 'SHELXL-97 (Sheldrick, 2008)'
_computing_structure_solution 'SHELXS-97 (Sheldrick, 2008)'
_diffrn_ambient_temperature 296(2)
_diffrn_detector_area_resol_mean 8.33
_diffrn_measured_fraction_theta_full 1.000
_diffrn_measured_fraction_theta_max 1.000
_diffrn_measurement_device_type 'Bruker D8 APEX II Diffractometer'
_diffrn_measurement_method '\f and \w scans'
_diffrn_radiation_monochromator graphite
_diffrn_radiation_source 'fine-focus sealed tube'
_diffrn_radiation_type MoK\a
_diffrn_radiation_wavelength 0.71073
_diffrn_reflns_av_R_equivalents 0.0404
_diffrn_reflns_av_sigmaI/netI 0.0187
_diffrn_reflns_limit_h_max 9
_diffrn_reflns_limit_h_min -9
_diffrn_reflns_limit_k_max 30
_diffrn_reflns_limit_k_min -30
_diffrn_reflns_limit_l_max 15
_diffrn_reflns_limit_l_min -14
_diffrn_reflns_number 70380
_diffrn_reflns_theta_full 25.69
_diffrn_reflns_theta_max 25.69
_diffrn_reflns_theta_min 1.77
_exptl_absorpt_coefficient_mu 0.115
_exptl_absorpt_correction_T_max 0.9917
_exptl_absorpt_correction_T_min 0.9230
_exptl_absorpt_correction_type multi-scan
_exptl_crystal_colour colourless
_exptl_crystal_density_diffrn 1.462
_exptl_crystal_description plate\prism
_exptl_crystal_F_000 1168
_exptl_crystal_size_max 0.70
_exptl_crystal_size_mid 0.29
_exptl_crystal_size_min 0.07
_refine_diff_density_max 0.493
_refine_diff_density_min -0.238
_refine_diff_density_rms 0.059
_refine_ls_abs_structure_details 'Flack H D (1983), Acta Cryst. A39, 876-881'
_refine_ls_abs_structure_Flack 1.2(18)
_refine_ls_extinction_method none
_refine_ls_goodness_of_fit_ref 1.115
_refine_ls_matrix_type full
_refine_ls_number_parameters 365
_refine_ls_number_reflns 4784
_refine_ls_number_restraints 1
_refine_ls_restrained_S_all 1.114
_refine_ls_R_factor_all 0.0800
_refine_ls_R_factor_gt 0.0681
_refine_ls_shift/su_max 0.008
_refine_ls_shift/su_mean 0.000
_refine_ls_structure_factor_coef Fsqd
_refine_ls_weighting_details 'calc w=1/[\s^2^(Fo^2^)+(0.0906P)^2^+2.7540P] where P=(Fo^2^+2Fc^2^)/3'
_refine_ls_weighting_scheme calc
_refine_ls_wR_factor_gt 0.1895
_refine_ls_wR_factor_ref 0.1981
_reflns_number_gt 4088
_reflns_number_total 4784
_reflns_threshold_expression >2sigma(I)
_cod_data_source_file jo301909j_si_001_16.cif
_cod_data_source_block 29_30_rav28649_try2
_cod_database_code 4027995

loop_
_symmetry_equiv_pos_as_xyz
'x, y, z'
'-x, -y, z+1/2'
'-x+1/2, y+1/2, z+1/2'
'x+1/2, -y+1/2, z'

loop_
_atom_site_label
_atom_site_type_symbol
_atom_site_fract_x
_atom_site_fract_y
_atom_site_fract_z
_atom_site_U_iso_or_equiv
_atom_site_adp_type
_atom_site_occupancy
_atom_site_symmetry_multiplicity
_atom_site_calc_flag
_atom_site_refinement_flags
O1 O 1.0385(4) 0.17911(17) 0.9654(3) 0.0681(11) Uani 1 1 d .
O2 O 0.9502(5) 0.07218(18) 0.9261(4) 0.0877(15) Uani 1 1 d .
O3 O 1.2750(4) 0.15296(17) 0.8802(3) 0.0720(11) Uani 1 1 d .
O4 O 0.6851(4) 0.05754(17) 0.8700(4) 0.0798(13) Uani 1 1 d .
O5 O 0.9858(4) 0.13018(13) 0.6164(3) 0.0532(8) Uani 1 1 d .
O6 O 0.7503(4) 0.19919(12) 0.8420(3) 0.0501(8) Uani 1 1 d .
O7 O 0.5440(4) 0.16647(17) 0.1663(3) 0.0656(10) Uani 1 1 d .
O8 O 0.4596(4) 0.06159(16) 0.1972(3) 0.0696(11) Uani 1 1 d .
O9 O 0.8044(4) 0.15572(18) 0.2322(3) 0.0732(12) Uani 1 1 d .
O10 O 0.1881(4) 0.06647(16) 0.2515(3) 0.0701(11) Uani 1 1 d .
O11 O 0.3732(4) 0.17322(14) 0.4747(3) 0.0589(9) Uani 1 1 d .
O12 O 0.5915(5) 0.09734(16) 0.5011(3) 0.0664(10) Uani 1 1 d .
C1 C 1.1379(9) 0.1805(4) 1.0582(6) 0.102(3) Uani 1 1 d .
H1A H 1.1650 0.1451 1.0793 0.154 Uiso 1 1 calc R
H1B H 1.0719 0.1976 1.1115 0.154 Uiso 1 1 calc R
H1C H 1.2438 0.1996 1.0465 0.154 Uiso 1 1 calc R
C2 C 1.1217(5) 0.16207(18) 0.8792(4) 0.0498(11) Uani 1 1 d .
C3 C 1.0083(5) 0.16031(16) 0.7863(4) 0.0413(9) Uani 1 1 d .
C4 C 0.8546(5) 0.11970(16) 0.7777(4) 0.0421(10) Uani 1 1 d .
C5 C 0.8204(5) 0.08071(18) 0.8625(5) 0.0532(12) Uani 1 1 d .
C6 C 0.9267(9) 0.0337(3) 1.0056(6) 0.098(3) Uani 1 1 d .
H6A H 0.8457 0.0468 1.0558 0.146 Uiso 1 1 calc R
H6B H 1.0363 0.0268 1.0385 0.146 Uiso 1 1 calc R
H6C H 0.8824 0.0018 0.9759 0.146 Uiso 1 1 calc R
C7 C 0.9080(6) 0.08926(18) 0.6778(4) 0.0515(11) Uani 1 1 d .
H7 H 0.8136 0.0699 0.6439 0.062 Uiso 1 1 calc R
C8 C 1.1181(6) 0.14330(19) 0.6897(4) 0.0515(11) Uani 1 1 d .
H8 H 1.2020 0.1697 0.6658 0.062 Uiso 1 1 calc R
C9 C 1.1953(7) 0.0898(2) 0.7124(5) 0.0616(13) Uani 1 1 d .
H9 H 1.3103 0.0823 0.7290 0.074 Uiso 1 1 calc R
C10 C 1.0678(7) 0.0565(2) 0.7041(4) 0.0582(12) Uani 1 1 d .
H10 H 1.0731 0.0201 0.7124 0.070 Uiso 1 1 calc R
C11 C 0.6917(5) 0.15889(19) 0.7736(4) 0.0500(11) Uani 1 1 d .
H11 H 0.5801 0.1429 0.7924 0.060 Uiso 1 1 calc R
C12 C 0.9008(6) 0.21407(17) 0.7813(4) 0.0477(10) Uani 1 1 d .
H12 H 0.9635 0.2449 0.8073 0.057 Uiso 1 1 calc R
C13 C 0.8217(6) 0.22120(19) 0.6767(4) 0.0531(11) Uani 1 1 d .
H13 H 0.8565 0.2446 0.6255 0.064 Uiso 1 1 calc R
C14 C 0.6922(6) 0.18720(19) 0.6724(4) 0.0543(12) Uani 1 1 d .
H14 H 0.6163 0.1819 0.6175 0.065 Uiso 1 1 calc R
C15 C 0.6202(8) 0.1730(3) 0.0643(5) 0.0815(19) Uani 1 1 d .
H15A H 0.6434 0.2096 0.0522 0.122 Uiso 1 1 calc R
H15B H 0.5406 0.1602 0.0129 0.122 Uiso 1 1 calc R
H15C H 0.7269 0.1534 0.0604 0.122 Uiso 1 1 calc R
C16 C 0.6489(5) 0.15544(16) 0.2416(4) 0.0468(11) Uani 1 1 d .
C17 C 0.5648(5) 0.14462(16) 0.3453(4) 0.0432(10) Uani 1 1 d .
C18 C 0.4106(5) 0.10401(16) 0.3558(3) 0.0406(9) Uani 1 1 d .
C19 C 0.3371(5) 0.07630(15) 0.2633(4) 0.0424(10) Uani 1 1 d .
C20 C 0.4062(9) 0.0334(3) 0.1071(7) 0.108(3) Uani 1 1 d .
H20A H 0.3633 -0.0007 0.1268 0.162 Uiso 1 1 calc R
H20B H 0.5036 0.0293 0.0614 0.162 Uiso 1 1 calc R
H20C H 0.3157 0.0526 0.0726 0.162 Uiso 1 1 calc R
C21 C 0.2689(5) 0.13936(19) 0.4099(4) 0.0502(11) Uani 1 1 d .
H21 H 0.1777 0.1198 0.4463 0.060 Uiso 1 1 calc R
C22 C 0.4720(6) 0.1953(2) 0.3916(4) 0.0539(12) Uani 1 1 d .
H22 H 0.5507 0.2239 0.4115 0.065 Uiso 1 1 calc R
C23 C 0.3308(7) 0.21064(19) 0.3139(4) 0.0613(14) Uani 1 1 d .
H23 H 0.3328 0.2379 0.2661 0.074 Uiso 1 1 calc R
C24 C 0.2053(6) 0.1760(2) 0.3307(4) 0.0584(13) Uani 1 1 d .
H24 H 0.0972 0.1751 0.2985 0.070 Uiso 1 1 calc R
C25 C 0.4965(6) 0.0637(2) 0.4333(5) 0.0597(13) Uani 1 1 d .
H25 H 0.4138 0.0403 0.4681 0.072 Uiso 1 1 calc R
C26 C 0.7001(6) 0.1193(2) 0.4211(4) 0.0565(12) Uani 1 1 d .
H26 H 0.7896 0.1436 0.4461 0.068 Uiso 1 1 calc R
C27 C 0.7698(6) 0.0704(2) 0.3717(5) 0.0649(14) Uani 1 1 d .
H27 H 0.8787 0.0654 0.3419 0.078 Uiso 1 1 calc R
C28 C 0.6429(7) 0.0358(2) 0.3797(6) 0.0691(15) Uani 1 1 d .
H28 H 0.6438 0.0011 0.3567 0.083 Uiso 1 1 calc R

loop_
_atom_site_aniso_label
_atom_site_aniso_U_11
_atom_site_aniso_U_22
_atom_site_aniso_U_33
_atom_site_aniso_U_23
_atom_site_aniso_U_13
_atom_site_aniso_U_12
O1 0.0368(16) 0.118(3) 0.050(2) 0.004(2) -0.0037(16) 0.0056(19)
O2 0.052(2) 0.105(3) 0.106(3) 0.064(3) -0.024(2) -0.026(2)
O3 0.0255(15) 0.104(3) 0.086(3) -0.018(2) -0.0103(17) 0.0057(16)
O4 0.0471(19) 0.088(3) 0.104(3) 0.034(2) -0.004(2) -0.0301(18)
O5 0.0495(18) 0.0593(19) 0.0509(19) -0.0005(16) 0.0100(15) -0.0050(15)
O6 0.0319(13) 0.0555(17) 0.063(2) -0.0026(15) 0.0056(14) 0.0020(13)
O7 0.0358(17) 0.099(3) 0.062(2) 0.010(2) 0.0046(16) 0.0041(17)
O8 0.0438(17) 0.087(2) 0.078(3) -0.042(2) 0.0097(18) -0.0151(18)
O9 0.0297(15) 0.108(3) 0.082(3) 0.015(2) 0.0106(17) -0.0080(18)
O10 0.0335(17) 0.095(3) 0.082(3) -0.020(2) 0.0017(18) -0.0161(17)
O11 0.0526(18) 0.070(2) 0.054(2) -0.0168(17) 0.0106(16) -0.0091(17)
O12 0.050(2) 0.094(3) 0.056(2) 0.010(2) -0.0049(17) -0.0195(19)
C1 0.063(4) 0.163(8) 0.081(5) -0.003(5) -0.024(4) 0.013(5)
C2 0.031(2) 0.050(2) 0.069(3) 0.008(2) -0.004(2) -0.0074(17)
C3 0.0287(18) 0.045(2) 0.051(3) 0.0008(19) -0.0037(17) -0.0058(17)
C4 0.0256(18) 0.047(2) 0.054(3) 0.004(2) -0.0036(18) -0.0067(16)
C5 0.032(2) 0.047(2) 0.081(4) 0.004(2) 0.000(2) -0.0050(18)
C6 0.070(4) 0.112(5) 0.111(6) 0.067(5) -0.015(4) -0.009(4)
C7 0.044(2) 0.048(2) 0.062(3) 0.001(2) 0.003(2) -0.0060(19)
C8 0.037(2) 0.052(2) 0.065(3) -0.004(2) 0.010(2) -0.0069(19)
C9 0.040(2) 0.068(3) 0.077(4) -0.009(3) 0.002(2) 0.005(2)
C10 0.061(3) 0.046(2) 0.067(3) -0.003(2) 0.000(3) 0.004(2)
C11 0.0268(19) 0.060(3) 0.063(3) 0.002(2) -0.007(2) -0.0028(18)
C12 0.040(2) 0.044(2) 0.059(3) 0.001(2) 0.010(2) -0.0023(18)
C13 0.055(3) 0.057(3) 0.047(3) 0.009(2) 0.003(2) 0.008(2)
C14 0.050(3) 0.061(3) 0.053(3) 0.001(2) -0.006(2) 0.010(2)
C15 0.063(3) 0.125(6) 0.056(3) 0.010(4) 0.000(3) 0.001(4)
C16 0.031(2) 0.037(2) 0.073(3) -0.004(2) 0.007(2) -0.0055(16)
C17 0.0312(19) 0.045(2) 0.053(3) -0.009(2) 0.0016(19) -0.0076(17)
C18 0.0315(18) 0.043(2) 0.047(2) -0.0038(19) 0.0043(17) -0.0058(16)
C19 0.034(2) 0.040(2) 0.053(3) -0.0027(19) 0.0004(19) -0.0048(16)
C20 0.076(4) 0.142(7) 0.105(5) -0.085(5) 0.008(4) -0.027(4)
C21 0.034(2) 0.061(3) 0.056(3) -0.011(2) 0.0068(19) -0.008(2)
C22 0.047(2) 0.054(3) 0.061(3) -0.008(2) 0.012(2) -0.012(2)
C23 0.066(3) 0.050(3) 0.068(3) 0.012(2) 0.020(3) 0.025(2)
C24 0.039(2) 0.069(3) 0.068(3) -0.004(3) 0.000(2) 0.012(2)
C25 0.047(3) 0.058(3) 0.074(3) 0.012(3) -0.008(2) -0.015(2)
C26 0.037(2) 0.078(3) 0.055(3) 0.004(3) -0.010(2) -0.013(2)
C27 0.042(2) 0.066(3) 0.087(4) 0.007(3) -0.006(3) 0.003(2)
C28 0.054(3) 0.050(3) 0.104(5) 0.009(3) -0.008(3) 0.001(2)

loop_
_atom_type_symbol
_atom_type_description
_atom_type_scat_dispersion_real
_atom_type_scat_dispersion_imag
_atom_type_scat_source
C C 0.0033 0.0016 'International Tables Vol C Tables 4.2.6.8 and 6.1.1.4'
H H 0.0000 0.0000 'International Tables Vol C Tables 4.2.6.8 and 6.1.1.4'
O O 0.0106 0.0060 'International Tables Vol C Tables 4.2.6.8 and 6.1.1.4'

loop_
_geom_angle_atom_site_label_1
_geom_angle_atom_site_label_2
_geom_angle_atom_site_label_3
_geom_angle
C2 O1 C1 116.6(4)
C5 O2 C6 117.9(4)
C8 O5 C7 95.6(4)
C11 O6 C12 95.9(3)
C16 O7 C15 117.2(4)
C19 O8 C20 117.6(4)
C22 O11 C21 95.2(4)
C25 O12 C26 94.9(4)
O1 C1 H1A 109.5
O1 C1 H1B 109.5
H1A C1 H1B 109.5
O1 C1 H1C 109.5
H1A C1 H1C 109.5
H1B C1 H1C 109.5
O3 C2 O1 121.0(5)
O3 C2 C3 125.3(5)
O1 C2 C3 113.5(4)
C2 C3 C8 109.7(3)
C2 C3 C4 121.2(4)
C8 C3 C4 99.7(3)
C2 C3 C12 108.1(4)
C8 C3 C12 118.8(4)
C4 C3 C12 99.7(3)
C5 C4 C7 109.0(4)
C5 C4 C3 120.8(4)
C7 C4 C3 100.7(3)
C5 C4 C11 107.3(3)
C7 C4 C11 119.1(4)
C3 C4 C11 100.5(3)
O4 C5 O2 121.8(5)
O4 C5 C4 122.4(5)
O2 C5 C4 115.8(4)
O2 C6 H6A 109.5
O2 C6 H6B 109.5
H6A C6 H6B 109.5
O2 C6 H6C 109.5
H6A C6 H6C 109.5
H6B C6 H6C 109.5
O5 C7 C10 100.5(4)
O5 C7 C4 102.1(3)
C10 C7 C4 107.3(4)
O5 C7 H7 115.1
C10 C7 H7 115.1
C4 C7 H7 115.1
O5 C8 C9 101.5(4)
O5 C8 C3 102.1(3)
C9 C8 C3 107.7(4)
O5 C8 H8 114.7
C9 C8 H8 114.7
C3 C8 H8 114.7
C10 C9 C8 105.9(4)
C10 C9 H9 127.1
C8 C9 H9 127.1
C9 C10 C7 105.7(4)
C9 C10 H10 127.2
C7 C10 H10 127.2
O6 C11 C14 101.4(4)
O6 C11 C4 100.3(3)
C14 C11 C4 109.1(4)
O6 C11 H11 114.8
C14 C11 H11 114.8
C4 C11 H11 114.8
O6 C12 C13 101.4(4)
O6 C12 C3 99.7(3)
C13 C12 C3 110.5(4)
O6 C12 H12 114.5
C13 C12 H12 114.5
C3 C12 H12 114.5
C14 C13 C12 105.4(4)
C14 C13 H13 127.3
C12 C13 H13 127.3
C13 C14 C11 106.3(4)
C13 C14 H14 126.9
C11 C14 H14 126.9
O7 C15 H15A 109.5
O7 C15 H15B 109.5
H15A C15 H15B 109.5
O7 C15 H15C 109.5
H15A C15 H15C 109.5
H15B C15 H15C 109.5
O9 C16 O7 122.9(5)
O9 C16 C17 121.0(5)
O7 C16 C17 116.1(3)
C16 C17 C26 110.3(3)
C16 C17 C18 121.1(4)
C26 C17 C18 100.1(3)
C16 C17 C22 112.3(4)
C26 C17 C22 113.2(4)
C18 C17 C22 99.1(3)
C19 C18 C21 111.2(3)
C19 C18 C17 121.4(4)
C21 C18 C17 100.7(3)
C19 C18 C25 111.2(4)
C21 C18 C25 112.1(4)
C17 C18 C25 99.5(3)
O10 C19 O8 123.0(4)
O10 C19 C18 124.6(4)
O8 C19 C18 112.3(3)
O8 C20 H20A 109.5
O8 C20 H20B 109.5
H20A C20 H20B 109.5
O8 C20 H20C 109.5
H20A C20 H20C 109.5
H20B C20 H20C 109.5
O11 C21 C24 102.3(4)
O11 C21 C18 102.3(3)
C24 C21 C18 106.4(4)
O11 C21 H21 114.8
C24 C21 H21 114.8
C18 C21 H21 114.8
O11 C22 C23 102.6(4)
O11 C22 C17 101.8(4)
C23 C22 C17 106.0(4)
O11 C22 H22 114.9
C23 C22 H22 114.9
C17 C22 H22 114.9
C24 C23 C22 103.9(4)
C24 C23 H23 128.0
C22 C23 H23 128.0
C23 C24 C21 107.0(4)
C23 C24 H24 126.5
C21 C24 H24 126.5
O12 C25 C28 100.6(4)
O12 C25 C18 102.6(4)
C28 C25 C18 109.0(5)
O12 C25 H25 114.4
C28 C25 H25 114.4
C18 C25 H25 114.4
O12 C26 C27 101.2(4)
O12 C26 C17 103.0(3)
C27 C26 C17 108.1(4)
O12 C26 H26 114.4
C27 C26 H26 114.4
C17 C26 H26 114.4
C28 C27 C26 104.7(5)
C28 C27 H27 127.7
C26 C27 H27 127.7
C27 C28 C25 106.2(5)
C27 C28 H28 126.9
C25 C28 H28 126.9

loop_
_geom_bond_atom_site_label_1
_geom_bond_atom_site_label_2
_geom_bond_distance
O1 C2 1.356(6)
O1 C1 1.425(8)
O2 C5 1.312(6)
O2 C6 1.430(7)
O3 C2 1.201(5)
O4 C5 1.199(5)
O5 C8 1.431(6)
O5 C7 1.438(6)
O6 C11 1.426(6)
O6 C12 1.449(5)
O7 C16 1.296(6)
O7 C15 1.455(7)
O8 C19 1.326(6)
O8 C20 1.429(7)
O9 C16 1.202(5)
O10 C19 1.183(5)
O11 C22 1.431(6)
O11 C21 1.445(6)
O12 C25 1.426(6)
O12 C26 1.443(6)
C1 H1A 0.9600
C1 H1B 0.9600
C1 H1C 0.9600
C2 C3 1.487(7)
C3 C8 1.569(6)
C3 C4 1.573(5)
C3 C12 1.597(6)
C4 C5 1.501(7)
C4 C7 1.562(7)
C4 C11 1.600(6)
C6 H6A 0.9600
C6 H6B 0.9600
C6 H6C 0.9600
C7 C10 1.523(7)
C7 H7 0.9800
C8 C9 1.511(7)
C8 H8 0.9800
C9 C10 1.300(7)
C9 H9 0.9300
C10 H10 0.9300
C11 C14 1.494(7)
C11 H11 0.9800
C12 C13 1.495(7)
C12 H12 0.9800
C13 C14 1.320(7)
C13 H13 0.9300
C14 H14 0.9300
C15 H15A 0.9600
C15 H15B 0.9600
C15 H15C 0.9600
C16 C17 1.515(7)
C17 C26 1.569(6)
C17 C18 1.577(5)
C17 C22 1.589(6)
C18 C19 1.499(6)
C18 C21 1.576(6)
C18 C25 1.579(7)
C20 H20A 0.9600
C20 H20B 0.9600
C20 H20C 0.9600
C21 C24 1.469(8)
C21 H21 0.9800
C22 C23 1.530(8)
C22 H22 0.9800
C23 C24 1.323(7)
C23 H23 0.9300
C24 H24 0.9300
C25 C28 1.500(8)
C25 H25 0.9800
C26 C27 1.496(8)
C26 H26 0.9800
C27 C28 1.316(7)
C27 H27 0.9300
C28 H28 0.9300
